data_4321142
loop_
_publ_author_name
'Sujit K. Dutta'
'Udo Beckmann'
'Eckhard Bill'
'Thomas Weyherm\"uller'
'Karl Wieghardt'

_publ_section_title
;
 1,2-Bis(pyridine-2-carboxamido)benzenate(2-), (bpb)2-: A Noninnocent
 Ligand. Syntheses, Structures, and Mechanisms of Formation of
 [(n-Bu)4N][FeIV2(\m-N)(bpb)2(X)2] (X = CN-, N3-) and the Electronic
 Structures of [MIII(bpbox1)(CN)2] (M = Co, Fe)
;
_journal_name_full 'Inorganic Chemistry'
_journal_page_first 3355
_journal_page_last 3364
_journal_paper_doi 10.1021/ic0001107
_journal_volume 39
_journal_year 2000
_chemical_formula_structural '(C38 H24 Fe2 N11 O4)-, [C16 H36 N]+'
_chemical_formula_sum 'C54 H60 Fe2 N12 O4'
_chemical_formula_weight 1052.84
_chemical_name_systematic
; 
 ? 
;
_space_group_IT_number 14
_symmetry_cell_setting monoclinic
_symmetry_space_group_name_Hall '-P 2yn'
_symmetry_space_group_name_H-M 'P 1 21/n 1'
_atom_sites_solution_hydrogens geom
_atom_sites_solution_primary direct
_atom_sites_solution_secondary difmap
_audit_creation_method SHELXL
_cell_angle_alpha 90.00
_cell_angle_beta 103.91(2)
_cell_angle_gamma 90.00
_cell_formula_units_Z 4
_cell_length_a 13.176(2)
_cell_length_b 17.145(3)
_cell_length_c 23.102(4)
_cell_measurement_reflns_used 8192
_cell_measurement_temperature 100(2)
_cell_volume 5065.8(15)
_computing_structure_refinement 'SHELXL-93 (Sheldrick, 1993)'
_computing_structure_solution 'SHELXS-86 (Sheldrick, 1990)'
_diffrn_ambient_temperature 100(2)
_diffrn_measurement_device 'Siemens SMART CCD-Detector'
_diffrn_measurement_method '\w, 0.3 deg/frame'
_diffrn_radiation_monochromator graphite
_diffrn_radiation_source 'fine-focus sealed tube'
_diffrn_radiation_type MoK\a
_diffrn_radiation_wavelength 0.71073
_diffrn_reflns_av_R_equivalents 0.0401
_diffrn_reflns_av_sigmaI/netI 0.0576
_diffrn_reflns_limit_h_max 12
_diffrn_reflns_limit_h_min -15
_diffrn_reflns_limit_k_max 20
_diffrn_reflns_limit_k_min -20
_diffrn_reflns_limit_l_max 26
_diffrn_reflns_limit_l_min -24
_diffrn_reflns_number 20993
_diffrn_reflns_theta_max 25.00
_diffrn_reflns_theta_min 1.82
_exptl_absorpt_coefficient_mu 0.632
_exptl_absorpt_correction_T_max 0.928
_exptl_absorpt_correction_T_min 0.552
_exptl_absorpt_correction_type 'SADABS, G. M. Sheldrick 1994'
_exptl_crystal_colour 'dark red, almost black'
_exptl_crystal_density_diffrn 1.380
_exptl_crystal_description block
_exptl_crystal_F_000 2208
_exptl_crystal_size_max 0.81
_exptl_crystal_size_mid 0.42
_exptl_crystal_size_min 0.25
_refine_diff_density_max 0.956
_refine_diff_density_min -0.584
_refine_diff_density_rms 0.073
_refine_ls_extinction_method none
_refine_ls_goodness_of_fit_all 1.096
_refine_ls_goodness_of_fit_obs 1.219
_refine_ls_matrix_type full
_refine_ls_number_parameters 652
_refine_ls_number_reflns 7587
_refine_ls_number_restraints 0
_refine_ls_restrained_S_all 1.100
_refine_ls_restrained_S_obs 1.219
_refine_ls_R_factor_all 0.0944
_refine_ls_R_factor_obs 0.0609
_refine_ls_shift/esd_max 0.009
_refine_ls_shift/esd_mean 0.000
_refine_ls_structure_factor_coef Fsqd
_refine_ls_weighting_details 'w=1/[\s^2^(Fo^2^)+(0.1121P)^2^+0.0000P] where P=(Fo^2^+2Fc^2^)/3'
_refine_ls_weighting_scheme calc
_refine_ls_wR_factor_all 0.1915
_refine_ls_wR_factor_obs 0.1706
_reflns_number_observed 5505
_reflns_number_total 8240
_reflns_observed_criterion >2sigma(I)
_cod_data_source_file ic0001107_4.cif
_cod_data_source_block 6
_cod_depositor_comments
;
The following automatic conversions were performed:

'_symmetry_cell_setting' value 'Monoclinic' changed to 'monoclinic'
according to the built-in table from CIF Core dictionary named
'cif_core.dic' version 2.4.1 from 2010-06-29.

Automatic conversion script
Id: cif_fix_values 1646 2011-03-28 12:23:43Z adriana 

The following automatic conversions were performed:

'_refine_ls_weighting_scheme' value 'calc
w=1/[\s^2^(Fo^2^)+(0.1121P)^2^+0.0000P] where P=(Fo^2^+2Fc^2^)/3' was
changed to 'calc'. New tag '_refine_ls_weighting_details' was
created. The value of the new tag was set to
'w=1/[\s^2^(Fo^2^)+(0.1121P)^2^+0.0000P] where P=(Fo^2^+2Fc^2^)/3'.

Automatic conversion script
Id: cif_fix_values 3143 2015-03-26 13:38:13Z robertas 
;
_cod_database_code 4321142

loop_
_symmetry_equiv_pos_as_xyz
'x, y, z'
'-x+1/2, y+1/2, -z+1/2'
'-x, -y, -z'
'x-1/2, -y-1/2, z-1/2'

loop_
_atom_site_aniso_label
_atom_site_aniso_U_11
_atom_site_aniso_U_22
_atom_site_aniso_U_33
_atom_site_aniso_U_23
_atom_site_aniso_U_13
_atom_site_aniso_U_12
Fe1 0.0302(4) 0.0453(4) 0.0355(4) -0.0056(3) -0.0012(3) 0.0075(3)
Fe2 0.0275(4) 0.0529(4) 0.0378(4) -0.0132(3) 0.0010(3) -0.0052(3)
N1 0.023(2) 0.047(2) 0.041(2) 0.000(2) -0.002(2) 0.000(2)
N2 0.048(2) 0.061(3) 0.059(3) -0.013(2) 0.017(2) -0.012(2)
C2 0.033(2) 0.047(3) 0.044(3) -0.009(2) 0.006(2) 0.001(2)
C3 0.043(3) 0.070(4) 0.060(3) -0.026(3) 0.018(3) -0.027(3)
N3 0.082(4) 0.093(4) 0.076(3) -0.044(3) 0.040(3) -0.050(3)
N11 0.034(2) 0.037(2) 0.043(2) -0.007(2) 0.002(2) 0.008(2)
C12 0.040(3) 0.039(3) 0.053(3) -0.007(2) 0.007(2) 0.000(2)
C13 0.036(3) 0.046(3) 0.084(4) -0.012(3) 0.009(3) -0.003(2)
C14 0.030(3) 0.053(3) 0.104(5) 0.003(3) -0.012(3) 0.006(2)
C15 0.037(3) 0.052(3) 0.084(4) 0.010(3) -0.016(3) 0.003(2)
C16 0.039(3) 0.041(3) 0.046(3) 0.002(2) -0.007(2) 0.005(2)
C17 0.042(3) 0.047(3) 0.051(3) -0.001(3) -0.006(2) 0.002(2)
O17 0.053(2) 0.070(3) 0.069(2) 0.023(2) -0.018(2) -0.014(2)
N18 0.035(2) 0.046(2) 0.037(2) -0.006(2) 0.000(2) 0.000(2)
C19 0.039(3) 0.051(3) 0.039(3) -0.013(2) 0.008(2) -0.003(2)
C20 0.049(3) 0.068(4) 0.038(3) -0.019(3) 0.012(2) -0.011(3)
C21 0.065(4) 0.073(4) 0.053(3) -0.029(3) 0.032(3) -0.021(3)
C22 0.039(3) 0.099(5) 0.068(4) -0.043(4) 0.020(3) -0.017(3)
C23 0.036(3) 0.076(4) 0.062(3) -0.025(3) 0.010(2) -0.004(3)
C24 0.032(2) 0.066(3) 0.040(3) -0.021(2) 0.005(2) -0.002(2)
N25 0.028(2) 0.059(3) 0.045(2) -0.011(2) 0.000(2) 0.010(2)
O26 0.033(2) 0.135(4) 0.065(2) 0.008(3) -0.002(2) 0.020(2)
C26 0.032(3) 0.090(4) 0.049(3) -0.011(3) -0.004(2) 0.022(3)
C27 0.047(3) 0.075(4) 0.040(3) 0.000(3) 0.001(2) 0.024(3)
C28 0.068(4) 0.102(5) 0.053(4) -0.002(4) -0.009(3) 0.041(4)
C29 0.107(6) 0.087(5) 0.057(4) 0.018(4) -0.011(4) 0.040(4)
C30 0.097(5) 0.063(4) 0.063(4) 0.011(3) -0.015(3) 0.013(3)
C31 0.068(4) 0.048(3) 0.051(3) 0.006(3) -0.011(3) 0.007(3)
N32 0.050(2) 0.052(3) 0.035(2) -0.005(2) -0.007(2) 0.018(2)
N41 0.036(2) 0.086(3) 0.032(2) -0.007(2) -0.002(2) -0.003(2)
C42 0.035(3) 0.111(5) 0.056(3) 0.010(3) -0.009(2) -0.010(3)
C43 0.048(3) 0.141(7) 0.058(4) 0.027(4) -0.010(3) -0.014(4)
C44 0.050(4) 0.148(7) 0.046(3) 0.035(4) -0.001(3) 0.014(4)
C45 0.056(3) 0.111(5) 0.039(3) 0.025(3) 0.007(3) 0.003(3)
C46 0.040(3) 0.086(4) 0.027(2) 0.000(3) 0.007(2) -0.003(3)
O47 0.056(2) 0.082(3) 0.065(2) 0.016(2) 0.017(2) -0.005(2)
C47 0.046(3) 0.071(4) 0.027(2) -0.003(2) 0.003(2) 0.001(3)
N48 0.033(2) 0.054(3) 0.038(2) -0.013(2) 0.005(2) -0.005(2)
C49 0.035(2) 0.049(3) 0.049(3) -0.019(2) 0.001(2) -0.006(2)
C50 0.041(3) 0.058(3) 0.072(4) -0.024(3) 0.011(3) -0.014(2)
C51 0.036(3) 0.069(4) 0.089(4) -0.027(3) 0.010(3) -0.013(3)
C52 0.024(3) 0.081(4) 0.104(5) -0.034(4) 0.001(3) -0.003(3)
C53 0.035(3) 0.061(4) 0.084(4) -0.018(3) -0.003(3) 0.005(2)
C54 0.029(2) 0.056(3) 0.055(3) -0.022(3) 0.008(2) -0.005(2)
N55 0.031(2) 0.038(2) 0.057(2) -0.012(2) 0.003(2) -0.001(2)
C56 0.039(3) 0.060(4) 0.058(3) -0.012(3) 0.013(2) 0.000(2)
O56 0.051(2) 0.066(3) 0.104(3) 0.014(2) 0.012(2) 0.017(2)
C57 0.050(3) 0.045(3) 0.047(3) -0.012(2) 0.015(2) 0.002(2)
C58 0.064(4) 0.057(4) 0.063(3) -0.010(3) 0.020(3) 0.006(3)
C59 0.070(4) 0.053(3) 0.077(4) -0.016(3) 0.033(3) -0.004(3)
C60 0.053(3) 0.063(4) 0.058(3) -0.029(3) 0.025(3) -0.022(3)
C61 0.047(3) 0.061(3) 0.049(3) -0.021(3) 0.015(2) -0.012(2)
N62 0.039(2) 0.053(3) 0.045(2) -0.022(2) 0.014(2) -0.012(2)
N70 0.078(3) 0.043(2) 0.043(2) 0.007(2) 0.005(2) 0.000(2)
C71 0.161(7) 0.047(4) 0.041(3) 0.007(3) -0.013(4) -0.013(4)
C72 0.165(8) 0.060(4) 0.079(5) 0.002(4) -0.048(5) 0.029(5)
C73 0.134(8) 0.149(8) 0.084(6) -0.017(5) -0.023(5) 0.010(6)
C75 0.074(4) 0.054(3) 0.047(3) -0.002(2) 0.029(3) -0.016(3)
C76 0.048(3) 0.059(3) 0.054(3) -0.005(3) 0.021(2) 0.003(2)
C77 0.056(3) 0.070(4) 0.085(4) -0.029(3) 0.029(3) -0.015(3)
C78 0.052(4) 0.110(6) 0.102(5) -0.040(4) 0.001(3) 0.021(4)
C79 0.049(3) 0.048(3) 0.074(4) 0.003(3) 0.009(3) -0.001(2)
C80 0.101(5) 0.055(4) 0.074(4) -0.002(3) 0.006(4) -0.018(3)
C81 0.067(4) 0.069(4) 0.105(5) -0.014(4) 0.006(4) -0.015(3)
C82 0.115(7) 0.120(7) 0.139(8) -0.006(6) -0.013(6) -0.019(6)
C83 0.068(3) 0.047(3) 0.039(3) -0.002(2) 0.006(2) 0.003(3)
C84 0.132(6) 0.053(4) 0.048(3) 0.000(3) 0.022(3) -0.034(4)
C85 0.062(4) 0.067(4) 0.070(4) -0.011(3) 0.008(3) 0.000(3)
C86 0.147(7) 0.100(6) 0.072(5) 0.019(4) -0.024(4) -0.066(5)

loop_
_atom_site_label
_atom_site_type_symbol
_atom_site_fract_x
_atom_site_fract_y
_atom_site_fract_z
_atom_site_U_iso_or_equiv
_atom_site_thermal_displace_type
_atom_site_occupancy
_atom_site_calc_flag
_atom_site_refinement_flags
_atom_site_disorder_group
Fe1 Fe 0.10446(5) 0.67245(4) 0.04153(3) 0.0386(2) Uani 1 d . .
Fe2 Fe 0.05619(4) 0.76630(4) 0.15757(3) 0.0406(2) Uani 1 d . .
N1 N 0.0783(2) 0.7209(2) 0.0985(2) 0.0388(9) Uani 1 d . .
N2 N 0.1298(3) 0.5668(3) -0.0672(2) 0.0552(11) Uani 1 d . .
C2 C 0.1225(3) 0.6041(3) -0.0272(2) 0.0418(11) Uani 1 d . .
C3 C 0.0507(4) 0.8232(3) 0.2338(2) 0.0568(14) Uani 1 d . .
N3 N 0.0518(4) 0.8507(3) 0.2794(2) 0.080(2) Uani 1 d . .
N11 N -0.0504(3) 0.6666(2) 0.0022(2) 0.0393(9) Uani 1 d . .
C12 C -0.1244(3) 0.6187(3) 0.0123(2) 0.0448(11) Uani 1 d . .
H12 H -0.1058(3) 0.5798(3) 0.0423(2) 0.054 Uiso 1 calc R .
C13 C -0.2269(4) 0.6243(3) -0.0195(2) 0.0563(14) Uani 1 d . .
H13 H -0.2779(4) 0.5895(3) -0.0115(2) 0.068 Uiso 1 calc R .
C14 C -0.2552(4) 0.6807(3) -0.0632(3) 0.067(2) Uani 1 d . .
H14 H -0.3254(4) 0.6849(3) -0.0858(3) 0.080 Uiso 1 calc R .
C15 C -0.1797(4) 0.7303(3) -0.0732(3) 0.063(2) Uani 1 d . .
H15 H -0.1972(4) 0.7696(3) -0.1029(3) 0.075 Uiso 1 calc R .
C16 C -0.0787(3) 0.7231(3) -0.0400(2) 0.0450(12) Uani 1 d . .
C17 C 0.0070(4) 0.7768(3) -0.0482(2) 0.0496(12) Uani 1 d . .
O17 O -0.0114(3) 0.8301(2) -0.0865(2) 0.0697(11) Uani 1 d . .
N18 N 0.0968(3) 0.7607(2) -0.0098(2) 0.0410(9) Uani 1 d . .
C19 C 0.1920(3) 0.8020(3) -0.0018(2) 0.0430(11) Uani 1 d . .
C20 C 0.2063(4) 0.8728(3) -0.0275(2) 0.0515(13) Uani 1 d . .
H20 H 0.1495(4) 0.8970(3) -0.0547(2) 0.062 Uiso 1 calc R .
C21 C 0.3045(4) 0.9087(3) -0.0133(2) 0.061(2) Uani 1 d . .
H21 H 0.3146(4) 0.9578(3) -0.0301(2) 0.073 Uiso 1 calc R .
C22 C 0.3871(4) 0.8715(4) 0.0258(3) 0.067(2) Uani 1 d . .
H22 H 0.4541(4) 0.8955(4) 0.0351(3) 0.081 Uiso 1 calc R .
C23 C 0.3739(4) 0.8005(4) 0.0513(2) 0.0581(14) Uani 1 d . .
H23 H 0.4313(4) 0.7761(4) 0.0780(2) 0.070 Uiso 1 calc R .
C24 C 0.2765(3) 0.7649(3) 0.0379(2) 0.0468(12) Uani 1 d . .
N25 N 0.2509(3) 0.6948(2) 0.0612(2) 0.0455(10) Uani 1 d . .
O26 O 0.4114(3) 0.6521(3) 0.1184(2) 0.0800(13) Uani 1 d . .
C26 C 0.3155(4) 0.6448(4) 0.0980(2) 0.0592(15) Uani 1 d . .
C27 C 0.2571(4) 0.5767(3) 0.1141(2) 0.0556(14) Uani 1 d . .
C28 C 0.3061(5) 0.5166(4) 0.1498(3) 0.078(2) Uani 1 d . .
H28 H 0.3801(5) 0.5156(4) 0.1637(3) 0.094 Uiso 1 calc R .
C29 C 0.2457(6) 0.4582(4) 0.1646(3) 0.089(2) Uani 1 d . .
H29 H 0.2775(6) 0.4162(4) 0.1893(3) 0.107 Uiso 1 calc R .
C30 C 0.1389(5) 0.4608(4) 0.1437(3) 0.080(2) Uani 1 d . .
H30 H 0.0965(5) 0.4212(4) 0.1545(3) 0.097 Uiso 1 calc R .
C31 C 0.0944(5) 0.5203(3) 0.1076(2) 0.0600(15) Uani 1 d . .
H31 H 0.0207(5) 0.5211(3) 0.0926(2) 0.072 Uiso 1 calc R .
N32 N 0.1528(3) 0.5785(2) 0.0925(2) 0.0487(10) Uani 1 d . .
N41 N 0.1729(3) 0.7091(3) 0.2121(2) 0.0529(11) Uani 1 d . .
C42 C 0.2757(4) 0.7264(4) 0.2297(2) 0.071(2) Uani 1 d . .
H42 H 0.3000(4) 0.7727(4) 0.2150(2) 0.085 Uiso 1 calc R .
C43 C 0.3473(5) 0.6798(5) 0.2682(3) 0.086(2) Uani 1 d . .
H43 H 0.4191(5) 0.6939(5) 0.2796(3) 0.103 Uiso 1 calc R .
C44 C 0.3132(4) 0.6144(5) 0.2890(2) 0.083(2) Uani 1 d . .
H44 H 0.3609(4) 0.5815(5) 0.3155(2) 0.100 Uiso 1 calc R .
C45 C 0.2081(4) 0.5948(4) 0.2719(2) 0.069(2) Uani 1 d . .
H45 H 0.1835(4) 0.5486(4) 0.2867(2) 0.083 Uiso 1 calc R .
C46 C 0.1395(4) 0.6429(3) 0.2332(2) 0.0512(13) Uani 1 d . .
O47 O -0.0129(3) 0.5677(2) 0.2313(2) 0.0670(10) Uani 1 d . .
C47 C 0.0250(4) 0.6267(3) 0.2137(2) 0.0493(13) Uani 1 d . .
N48 N -0.0242(3) 0.6834(2) 0.1790(2) 0.0424(9) Uani 1 d . .
C49 C -0.1324(3) 0.6878(3) 0.1515(2) 0.0461(12) Uani 1 d . .
C50 C -0.2074(4) 0.6315(3) 0.1546(2) 0.0574(14) Uani 1 d . .
H50 H -0.1886(4) 0.5846(3) 0.1764(2) 0.069 Uiso 1 calc R .
C51 C -0.3109(4) 0.6461(4) 0.1247(3) 0.066(2) Uani 1 d . .
H51 H -0.3630(4) 0.6083(4) 0.1260(3) 0.079 Uiso 1 calc R .
C52 C -0.3386(4) 0.7131(4) 0.0939(3) 0.072(2) Uani 1 d . .
H52 H -0.4101(4) 0.7217(4) 0.0750(3) 0.087 Uiso 1 calc R .
C53 C -0.2652(4) 0.7696(3) 0.0891(3) 0.063(2) Uani 1 d . .
H53 H -0.2856(4) 0.8154(3) 0.0662(3) 0.075 Uiso 1 calc R .
C54 C -0.1606(3) 0.7572(3) 0.1190(2) 0.0472(12) Uani 1 d . .
N55 N -0.0768(3) 0.8077(2) 0.1189(2) 0.0435(9) Uani 1 d . .
C56 C -0.0816(4) 0.8780(3) 0.0926(2) 0.0518(13) Uani 1 d . .
O56 O -0.1600(3) 0.9141(2) 0.0652(2) 0.0746(12) Uani 1 d . .
C57 C 0.0242(4) 0.9109(3) 0.0994(2) 0.0472(12) Uani 1 d . .
C58 C 0.0408(4) 0.9816(3) 0.0746(2) 0.0605(14) Uani 1 d . .
H58 H -0.0175(4) 1.0123(3) 0.0552(2) 0.073 Uiso 1 calc R .
C59 C 0.1406(5) 1.0084(3) 0.0774(3) 0.0641(15) Uani 1 d . .
H59 H 0.1520(5) 1.0564(3) 0.0595(3) 0.077 Uiso 1 calc R .
C60 C 0.2223(4) 0.9638(3) 0.1069(2) 0.0558(14) Uani 1 d . .
H60 H 0.2921(4) 0.9806(3) 0.1100(2) 0.067 Uiso 1 calc R .
C61 C 0.2032(4) 0.8937(3) 0.1324(2) 0.0515(13) Uani 1 d . .
H61 H 0.2610(4) 0.8632(3) 0.1529(2) 0.062 Uiso 1 calc R .
N62 N 0.1055(3) 0.8671(2) 0.1291(2) 0.0451(10) Uani 1 d . .
N70 N 0.2234(4) 0.2327(2) 0.6801(2) 0.0561(11) Uani 1 d . .
C71 C 0.2638(6) 0.1922(3) 0.7404(2) 0.089(2) Uani 1 d . .
H71A H 0.2093(6) 0.1557(3) 0.7469(2) 0.107 Uiso 1 calc R .
H71B H 0.2744(6) 0.2321(3) 0.7723(2) 0.107 Uiso 1 calc R .
C72 C 0.3666(7) 0.1466(4) 0.7465(3) 0.114(3) Uani 1 d . .
H72A H 0.3527(7) 0.1018(4) 0.7186(3) 0.137 Uiso 1 calc R .
H72B H 0.4174(7) 0.1809(4) 0.7335(3) 0.137 Uiso 1 calc R .
C73 C 0.4173(7) 0.1160(6) 0.8081(4) 0.131(3) Uani 1 d . .
H73A H 0.4918(7) 0.1051(6) 0.8098(4) 0.157 Uiso 1 calc R 1
H73B H 0.4152(7) 0.1578(6) 0.8374(4) 0.157 Uiso 1 calc R 1
C74X C 0.3700(8) 0.0442(6) 0.8272(5) 0.056(3) Uiso 0.50 d P 1
H74A H 0.4086(8) 0.0295(6) 0.8675(5) 0.085 Uiso 0.50 calc PR 1
H74B H 0.3736(8) 0.0015(6) 0.7995(5) 0.085 Uiso 0.50 calc PR 1
H74C H 0.2968(8) 0.0544(6) 0.8271(5) 0.085 Uiso 0.50 calc PR 1
C74Y C 0.3200(15) 0.0954(12) 0.8208(9) 0.050(5) Uiso 0.25 d P 2
H74D H 0.3328(15) 0.0727(12) 0.8608(9) 0.075 Uiso 0.25 calc PR 2
H74E H 0.2839(15) 0.0572(12) 0.7914(9) 0.075 Uiso 0.25 calc PR 2
H74F H 0.2765(15) 0.1421(12) 0.8189(9) 0.075 Uiso 0.25 calc PR 2
C74Z C 0.5087(17) 0.0798(14) 0.8193(10) 0.064(6) Uiso 0.25 d P 3
H74G H 0.5285(17) 0.0642(14) 0.8613(10) 0.096 Uiso 0.25 calc PR 3
H74H H 0.5619(17) 0.1149(14) 0.8108(10) 0.096 Uiso 0.25 calc PR 3
H74I H 0.5034(17) 0.0333(14) 0.7940(10) 0.096 Uiso 0.25 calc PR 3
C75 C 0.1211(4) 0.2727(3) 0.6809(2) 0.0558(14) Uani 1 d . .
H75A H 0.1345(4) 0.3115(3) 0.7136(2) 0.067 Uiso 1 calc R .
H75B H 0.0726(4) 0.2332(3) 0.6903(2) 0.067 Uiso 1 calc R .
C76 C 0.0672(4) 0.3135(3) 0.6234(2) 0.0520(13) Uani 1 d . .
H76A H 0.1120(4) 0.3568(3) 0.6158(2) 0.062 Uiso 1 calc R .
H76B H 0.0586(4) 0.2762(3) 0.5899(2) 0.062 Uiso 1 calc R .
C77 C -0.0385(4) 0.3455(3) 0.6256(3) 0.068(2) Uani 1 d . .
H77A H -0.0810(4) 0.3030(3) 0.6368(3) 0.082 Uiso 1 calc R .
H77B H -0.0291(4) 0.3861(3) 0.6569(3) 0.082 Uiso 1 calc R .
C78 C -0.0966(5) 0.3799(4) 0.5674(3) 0.091(2) Uani 1 d . .
H78A H -0.1644(5) 0.3997(4) 0.5713(3) 0.137 Uiso 1 calc R .
H78B H -0.1077(5) 0.3397(4) 0.5363(3) 0.137 Uiso 1 calc R .
H78C H -0.0558(5) 0.4228(4) 0.5564(3) 0.137 Uiso 1 calc R .
C79 C 0.3020(4) 0.2914(3) 0.6697(2) 0.0578(14) Uani 1 d . .
H79A H 0.3658(4) 0.2630(3) 0.6665(2) 0.069 Uiso 1 calc R .
H79B H 0.2732(4) 0.3170(3) 0.6309(2) 0.069 Uiso 1 calc R .
C80 C 0.3331(5) 0.3531(3) 0.7156(3) 0.079(2) Uani 1 d . .
H80A H 0.3800(5) 0.3305(3) 0.7517(3) 0.095 Uiso 1 calc R .
H80B H 0.2702(5) 0.3734(3) 0.7268(3) 0.095 Uiso 1 calc R .
C81 C 0.3902(5) 0.4212(4) 0.6918(3) 0.083(2) Uani 1 d . .
H81A H 0.4505(5) 0.4004(4) 0.6780(3) 0.100 Uiso 1 calc R .
H81B H 0.3418(5) 0.4463(4) 0.6574(3) 0.100 Uiso 1 calc R .
C82 C 0.4256(7) 0.4770(5) 0.7375(4) 0.132(3) Uani 1 d . .
H82A H 0.4614(7) 0.5195(5) 0.7222(4) 0.198 Uiso 1 calc R .
H82B H 0.4742(7) 0.4520(5) 0.7713(4) 0.198 Uiso 1 calc R .
H82C H 0.3657(7) 0.4979(5) 0.7507(4) 0.198 Uiso 1 calc R .
C83 C 0.2080(4) 0.1737(3) 0.6302(2) 0.0529(13) Uani 1 d . .
H83A H 0.1850(4) 0.2018(3) 0.5919(2) 0.063 Uiso 1 calc R .
H83B H 0.2766(4) 0.1496(3) 0.6309(2) 0.063 Uiso 1 calc R .
C84 C 0.1309(6) 0.1092(3) 0.6317(2) 0.078(2) Uani 1 d . .
H84A H 0.1600(6) 0.0748(3) 0.6661(2) 0.093 Uiso 1 calc R .
H84B H 0.0657(6) 0.1326(3) 0.6381(2) 0.093 Uiso 1 calc R .
C85 C 0.1048(4) 0.0614(3) 0.5770(2) 0.067(2) Uani 1 d . .
H85A H 0.0586(4) 0.0182(3) 0.5832(2) 0.081 Uiso 1 calc R .
H85B H 0.1701(4) 0.0378(3) 0.5709(2) 0.081 Uiso 1 calc R .
C86 C 0.0529(6) 0.1039(4) 0.5222(3) 0.115(3) Uani 1 d . .
H86A H 0.0386(6) 0.0677(4) 0.4883(3) 0.172 Uiso 1 calc R .
H86B H 0.0987(6) 0.1458(4) 0.5148(3) 0.172 Uiso 1 calc R .
H86C H -0.0130(6) 0.1262(4) 0.5271(3) 0.172 Uiso 1 calc R .

loop_
_atom_type_symbol
_atom_type_description
_atom_type_scat_dispersion_real
_atom_type_scat_dispersion_imag
_atom_type_scat_source
C C 0.0033 0.0016 'International Tables Vol C Tables 4.2.6.8 and 6.1.1.4'
H H 0.0000 0.0000 'International Tables Vol C Tables 4.2.6.8 and 6.1.1.4'
N N 0.0061 0.0033 'International Tables Vol C Tables 4.2.6.8 and 6.1.1.4'
O O 0.0106 0.0060 'International Tables Vol C Tables 4.2.6.8 and 6.1.1.4'
Fe Fe 0.3463 0.8444 'International Tables Vol C Tables 4.2.6.8 and 6.1.1.4'

loop_
_geom_angle_atom_site_label_1
_geom_angle_atom_site_label_2
_geom_angle_atom_site_label_3
_geom_angle
_geom_angle_site_symmetry_1
_geom_angle_site_symmetry_3
_geom_angle_publ_flag
N1 Fe1 N18 96.0(2) . . ?
N1 Fe1 N25 95.8(2) . . ?
N18 Fe1 N25 83.6(2) . . ?
N1 Fe1 N32 91.9(2) . . ?
N18 Fe1 N32 164.2(2) . . ?
N25 Fe1 N32 82.0(2) . . ?
N1 Fe1 N11 90.08(15) . . ?
N18 Fe1 N11 82.18(15) . . ?
N25 Fe1 N11 165.1(2) . . ?
N32 Fe1 N11 111.5(2) . . ?
N1 Fe1 C2 173.1(2) . . ?
N18 Fe1 C2 88.3(2) . . ?
N25 Fe1 C2 90.1(2) . . ?
N32 Fe1 C2 85.2(2) . . ?
N11 Fe1 C2 85.1(2) . . ?
N1 Fe2 N55 96.4(2) . . ?
N1 Fe2 N48 94.7(2) . . ?
N55 Fe2 N48 83.9(2) . . ?
N1 Fe2 N41 91.6(2) . . ?
N55 Fe2 N41 164.3(2) . . ?
N48 Fe2 N41 82.0(2) . . ?
N1 Fe2 N62 90.0(2) . . ?
N55 Fe2 N62 81.9(2) . . ?
N48 Fe2 N62 165.5(2) . . ?
N41 Fe2 N62 111.6(2) . . ?
N1 Fe2 C3 172.2(2) . . ?
N55 Fe2 C3 90.4(2) . . ?
N48 Fe2 C3 89.7(2) . . ?
N41 Fe2 C3 82.6(2) . . ?
N62 Fe2 C3 87.3(2) . . ?
Fe2 N1 Fe1 177.2(2) . . ?
N2 C2 Fe1 177.7(4) . . ?
N3 C3 Fe2 174.7(6) . . ?
C12 N11 C16 118.4(4) . . ?
C12 N11 Fe1 130.5(3) . . ?
C16 N11 Fe1 111.0(3) . . ?
N11 C12 C13 121.8(5) . . ?
C12 C13 C14 119.7(5) . . ?
C15 C14 C13 118.6(5) . . ?
C14 C15 C16 119.7(5) . . ?
N11 C16 C15 121.7(5) . . ?
N11 C16 C17 116.2(4) . . ?
C15 C16 C17 122.1(4) . . ?
O17 C17 N18 127.9(5) . . ?
O17 C17 C16 120.8(4) . . ?
N18 C17 C16 111.3(4) . . ?
C17 N18 C19 127.1(4) . . ?
C17 N18 Fe1 119.1(3) . . ?
C19 N18 Fe1 113.8(3) . . ?
C20 C19 C24 120.4(4) . . ?
C20 C19 N18 126.3(4) . . ?
C24 C19 N18 113.3(4) . . ?
C19 C20 C21 120.0(5) . . ?
C22 C21 C20 119.1(6) . . ?
C23 C22 C21 121.5(5) . . ?
C22 C23 C24 119.8(5) . . ?
C23 C24 N25 126.2(5) . . ?
C23 C24 C19 119.3(5) . . ?
N25 C24 C19 114.4(4) . . ?
C26 N25 C24 128.0(4) . . ?
C26 N25 Fe1 118.0(4) . . ?
C24 N25 Fe1 113.9(3) . . ?
O26 C26 N25 127.0(6) . . ?
O26 C26 C27 121.5(5) . . ?
N25 C26 C27 111.5(4) . . ?
N32 C27 C28 121.9(6) . . ?
N32 C27 C26 115.6(4) . . ?
C28 C27 C26 122.5(5) . . ?
C29 C28 C27 118.6(6) . . ?
C30 C29 C28 119.6(6) . . ?
C31 C30 C29 119.7(7) . . ?
N32 C31 C30 121.5(6) . . ?
C27 N32 C31 118.7(4) . . ?
C27 N32 Fe1 112.8(4) . . ?
C31 N32 Fe1 128.5(3) . . ?
C46 N41 C42 117.8(5) . . ?
C46 N41 Fe2 111.9(3) . . ?
C42 N41 Fe2 130.3(4) . . ?
N41 C42 C43 123.1(6) . . ?
C44 C43 C42 118.5(6) . . ?
C43 C44 C45 120.0(6) . . ?
C46 C45 C44 119.5(6) . . ?
N41 C46 C45 121.1(5) . . ?
N41 C46 C47 116.1(4) . . ?
C45 C46 C47 122.7(5) . . ?
O47 C47 N48 128.3(5) . . ?
O47 C47 C46 120.6(5) . . ?
N48 C47 C46 111.0(5) . . ?
C47 N48 C49 127.1(4) . . ?
C47 N48 Fe2 118.8(3) . . ?
C49 N48 Fe2 113.9(3) . . ?
C50 C49 C54 120.8(4) . . ?
C50 C49 N48 126.1(5) . . ?
C54 C49 N48 113.1(4) . . ?
C51 C50 C49 118.1(5) . . ?
C52 C51 C50 121.3(5) . . ?
C51 C52 C53 121.8(5) . . ?
C52 C53 C54 118.4(5) . . ?
C53 C54 N55 126.0(5) . . ?
C53 C54 C49 119.5(5) . . ?
N55 C54 C49 114.5(4) . . ?
C56 N55 C54 127.0(4) . . ?
C56 N55 Fe2 119.0(3) . . ?
C54 N55 Fe2 113.9(3) . . ?
O56 C56 N55 128.4(5) . . ?
O56 C56 C57 120.8(5) . . ?
N55 C56 C57 110.8(4) . . ?
N62 C57 C58 120.8(5) . . ?
N62 C57 C56 117.0(5) . . ?
C58 C57 C56 122.1(5) . . ?
C57 C58 C59 121.1(5) . . ?
C60 C59 C58 117.8(6) . . ?
C59 C60 C61 119.8(5) . . ?
N62 C61 C60 122.4(5) . . ?
C61 N62 C57 118.0(4) . . ?
C61 N62 Fe2 130.5(4) . . ?
C57 N62 Fe2 111.3(3) . . ?
C79 N70 C83 107.3(4) . . ?
C79 N70 C75 110.4(4) . . ?
C83 N70 C75 110.8(4) . . ?
C79 N70 C71 110.2(4) . . ?
C83 N70 C71 110.1(4) . . ?
C75 N70 C71 108.0(4) . . ?
N70 C71 C72 114.7(6) . . ?
C73 C72 C71 116.2(7) . . ?
C74Z C73 C72 121.4(13) . . ?
C74Y C73 C72 93.7(10) . . ?
C74X C73 C72 116.2(8) . . ?
N70 C75 C76 115.3(4) . . ?
C77 C76 C75 112.3(4) . . ?
C78 C77 C76 113.0(5) . . ?
C80 C79 N70 116.5(5) . . ?
C79 C80 C81 110.8(5) . . ?
C82 C81 C80 110.0(6) . . ?
C84 C83 N70 116.2(4) . . ?
C85 C84 C83 114.1(5) . . ?
C84 C85 C86 115.1(5) . . ?

loop_
_geom_bond_atom_site_label_1
_geom_bond_atom_site_label_2
_geom_bond_distance
_geom_bond_site_symmetry_2
_geom_bond_publ_flag
Fe1 N1 1.662(4) . ?
Fe1 N18 1.910(4) . ?
Fe1 N25 1.912(4) . ?
Fe1 N32 2.007(4) . ?
Fe1 N11 2.027(3) . ?
Fe1 C2 2.032(5) . ?
Fe2 N1 1.656(4) . ?
Fe2 N55 1.902(4) . ?
Fe2 N48 1.908(4) . ?
Fe2 N41 1.996(4) . ?
Fe2 N62 2.012(4) . ?
Fe2 C3 2.029(5) . ?
N2 C2 1.147(5) . ?
C3 N3 1.152(6) . ?
N11 C12 1.337(6) . ?
N11 C16 1.361(6) . ?
C12 C13 1.376(6) . ?
C13 C14 1.382(7) . ?
C14 C15 1.370(7) . ?
C15 C16 1.372(6) . ?
C16 C17 1.505(7) . ?
C17 O17 1.253(6) . ?
C17 N18 1.327(6) . ?
N18 C19 1.413(6) . ?
C19 C20 1.383(7) . ?
C19 C24 1.413(6) . ?
C20 C21 1.399(7) . ?
C21 C22 1.390(8) . ?
C22 C23 1.382(8) . ?
C23 C24 1.387(7) . ?
C24 N25 1.391(6) . ?
N25 C26 1.354(6) . ?
O26 C26 1.243(6) . ?
C26 C27 1.493(8) . ?
C27 N32 1.345(6) . ?
C27 C28 1.380(8) . ?
C28 C29 1.374(10) . ?
C29 C30 1.374(9) . ?
C30 C31 1.359(7) . ?
C31 N32 1.356(7) . ?
N41 C46 1.349(7) . ?
N41 C42 1.351(6) . ?
C42 C43 1.383(8) . ?
C43 C44 1.340(9) . ?
C44 C45 1.387(8) . ?
C45 C46 1.381(7) . ?
C46 C47 1.494(7) . ?
O47 C47 1.239(6) . ?
C47 N48 1.326(6) . ?
N48 C49 1.416(6) . ?
C49 C50 1.396(7) . ?
C49 C54 1.410(7) . ?
C50 C51 1.394(7) . ?
C51 C52 1.354(8) . ?
C52 C53 1.392(8) . ?
C53 C54 1.401(6) . ?
C54 N55 1.404(6) . ?
N55 C56 1.343(6) . ?
C56 O56 1.239(6) . ?
C56 C57 1.476(7) . ?
C57 N62 1.353(6) . ?
C57 C58 1.381(7) . ?
C58 C59 1.379(7) . ?
C59 C60 1.363(8) . ?
C60 C61 1.388(7) . ?
C61 N62 1.350(6) . ?
N70 C79 1.505(6) . ?
N70 C83 1.510(6) . ?
N70 C75 1.517(7) . ?
N70 C71 1.533(6) . ?
C71 C72 1.542(10) . ?
C72 C73 1.513(9) . ?
C73 C74Z 1.32(2) . ?
C73 C74Y 1.43(2) . ?
C73 C74X 1.493(13) . ?
C75 C76 1.518(7) . ?
C76 C77 1.509(7) . ?
C77 C78 1.499(8) . ?
C79 C80 1.483(7) . ?
C80 C81 1.559(8) . ?
C81 C82 1.419(9) . ?
C83 C84 1.507(7) . ?
C84 C85 1.475(7) . ?
C85 C86 1.479(8) . ?
